data_7153639
loop_
_publ_author_name
'Haynes, Cally J. E.'
'Busschaert, Nathalie'
'Kirby, Isabelle L.'
'Herniman, Julie'
'Light, Mark E.'
'Wells, Neil J.'
'Marques, Igor'
'F\'elix, V\'itor'
'Gale, Philip A.'

_publ_section_title
;
 Acylthioureas as anion transporters: the effect of intramolecular
 hydrogen bonding.
;
_journal_issue 1
_journal_name_full 'Organic &amp; biomolecular chemistry'
_journal_page_first 62
_journal_page_last 72
_journal_paper_doi 10.1039/c3ob41522h
_journal_volume 12
_journal_year 2014
_chemical_compound_source 'Cally-Jo Elizabeth Haynes'
_chemical_formula_moiety 'C15 H22 N2 O2 S'
_chemical_formula_sum 'C15 H22 N2 O2 S'
_chemical_formula_weight 294.41
_chemical_name_systematic
;
 ?
;
_space_group_IT_number 14
_symmetry_cell_setting monoclinic
_symmetry_space_group_name_Hall '-P 2ybc'
_symmetry_space_group_name_H-M 'P 1 21/c 1'
_atom_sites_solution_hydrogens geom
_atom_sites_solution_primary direct
_atom_sites_solution_secondary difmap
_audit_creation_method SHELXL-97
_cell_angle_alpha 90.00
_cell_angle_beta 98.783(6)
_cell_angle_gamma 90.00
_cell_formula_units_Z 4
_cell_length_a 18.395(8)
_cell_length_b 8.682(4)
_cell_length_c 9.855(5)
_cell_measurement_reflns_used 3306
_cell_measurement_temperature 100(2)
_cell_measurement_theta_max 31.5
_cell_measurement_theta_min 3.2
_cell_volume 1555.4(13)
_computing_cell_refinement
;
CrystalClear-SM Expert 2.0 r7 (Rigaku, 2011)
;
_computing_data_collection
;
CrystalClear-SM Expert 2.0 r7 (Rigaku, 2011)
;
_computing_data_reduction
;
CrystalClear-SM Expert 2.0 r7 (Rigaku, 2011)
;
_computing_publication_material 'WINGX (Farrugia, 1998)'
_computing_structure_refinement 'SHELXL-97 (Sheldrick, 2008)'
_computing_structure_solution 'SHELXS-97 (Sheldrick, 1997)'
_diffrn_ambient_temperature 100(2)
_diffrn_detector 'CCD plate'
_diffrn_detector_area_resol_mean 28.5714
_diffrn_detector_type 'Rigaku HG Saturn724+ (2x2 bin mode)'
_diffrn_measured_fraction_theta_full 0.998
_diffrn_measured_fraction_theta_max 0.998
_diffrn_measurement_device 'four-circle \k diffractometer'
_diffrn_measurement_device_type 'Rigaku AFC12 (Right)'
_diffrn_measurement_method 'profile data from \w-scans'
_diffrn_measurement_specimen_support 'MiTeGen MicroMesh'
_diffrn_radiation_collimation 'Confocal mirrors, HF Varimax '
_diffrn_radiation_type MoK\a
_diffrn_radiation_wavelength 0.71075
_diffrn_reflns_av_R_equivalents 0.1258
_diffrn_reflns_av_sigmaI/netI 0.1076
_diffrn_reflns_limit_h_max 22
_diffrn_reflns_limit_h_min -22
_diffrn_reflns_limit_k_max 7
_diffrn_reflns_limit_k_min -10
_diffrn_reflns_limit_l_max 11
_diffrn_reflns_limit_l_min -10
_diffrn_reflns_number 9058
_diffrn_reflns_theta_full 25.34
_diffrn_reflns_theta_max 25.34
_diffrn_reflns_theta_min 3.14
_diffrn_source 'Rotating Anode'
_diffrn_source_current 55.0
_diffrn_source_power 2.475
_diffrn_source_voltage 45.0
_exptl_absorpt_coefficient_mu 0.212
_exptl_absorpt_correction_T_max 0.9979
_exptl_absorpt_correction_T_min 0.9874
_exptl_absorpt_correction_type multi-scan
_exptl_absorpt_process_details
;
Jacobson, R. (1998). REQAB. Private communication to the 
Rigaku Corporation, Tokyo, Japan.
;
_exptl_crystal_colour colourless
_exptl_crystal_density_diffrn 1.257
_exptl_crystal_density_method 'not measured'
_exptl_crystal_description chip
_exptl_crystal_F_000 632
_exptl_crystal_size_max 0.06
_exptl_crystal_size_mid 0.04
_exptl_crystal_size_min 0.01
_refine_diff_density_max 0.340
_refine_diff_density_min -0.271
_refine_diff_density_rms 0.067
_refine_ls_extinction_method none
_refine_ls_goodness_of_fit_ref 1.003
_refine_ls_hydrogen_treatment constr
_refine_ls_matrix_type full
_refine_ls_number_parameters 196
_refine_ls_number_reflns 2842
_refine_ls_number_restraints 7
_refine_ls_restrained_S_all 1.003
_refine_ls_R_factor_all 0.0810
_refine_ls_R_factor_gt 0.0614
_refine_ls_shift/su_max 0.000
_refine_ls_shift/su_mean 0.000
_refine_ls_structure_factor_coef Fsqd
_refine_ls_weighting_details 'calc w=1/[\s^2^(Fo^2^)+(0.0539P)^2^+1.0507P] where P=(Fo^2^+2Fc^2^)/3'
_refine_ls_weighting_scheme calc
_refine_ls_wR_factor_gt 0.1388
_refine_ls_wR_factor_ref 0.1513
_reflns_number_gt 2267
_reflns_number_total 2842
_reflns_threshold_expression >2\s(I)
_cod_data_source_file c3ob41522h.txt
_cod_data_source_block shelxa
_cod_depositor_comments
;
The following automatic conversions were performed:

'_symmetry_cell_setting' value 'Monoclinic' changed to 'monoclinic'
according to
/usr/data/users/saulius/automatic-downloads/current/RSC/lib/dictionaries/cif_core.dic
dictionary named 'cif_core.dic' version 2.4.2 from 2011-04-26.

Automatic conversion script
Id: cif_fix_values 2281 2013-09-26 08:29:07Z andrius 
;
_cod_original_cell_volume 1555.4(12)
_cod_original_sg_symbol_H-M 'P 21/c'
_cod_database_code 7153639

loop_
_symmetry_equiv_pos_as_xyz
'x, y, z'
'-x, y+1/2, -z+1/2'
'-x, -y, -z'
'x, -y-1/2, z-1/2'

loop_
_atom_site_label
_atom_site_type_symbol
_atom_site_fract_x
_atom_site_fract_y
_atom_site_fract_z
_atom_site_U_iso_or_equiv
_atom_site_adp_type
_atom_site_occupancy
_atom_site_symmetry_multiplicity
_atom_site_calc_flag
_atom_site_refinement_flags
_atom_site_disorder_assembly
_atom_site_disorder_group
C1 C -0.13184(15) 0.1241(3) 0.4732(3) 0.0191(6) Uani 1 1 d . . .
C2 C -0.10245(16) 0.0374(3) 0.5874(3) 0.0208(6) Uani 1 1 d . . .
H2 H -0.1306 -0.0431 0.6191 0.025 Uiso 1 1 calc R . .
C3 C -0.03267(16) 0.0680(3) 0.6544(3) 0.0189(6) Uani 1 1 d . . .
H3 H -0.0130 0.0083 0.7322 0.023 Uiso 1 1 calc R . .
C4 C 0.00959(15) 0.1861(3) 0.6092(3) 0.0171(6) Uani 1 1 d . . .
C5 C -0.02127(15) 0.2745(3) 0.4965(3) 0.0203(6) Uani 1 1 d . . .
H5 H 0.0063 0.3565 0.4658 0.024 Uiso 1 1 calc R . .
C6 C -0.09175(15) 0.2443(3) 0.4286(3) 0.0194(6) Uani 1 1 d . . .
H6 H -0.1123 0.3054 0.3523 0.023 Uiso 1 1 calc R . .
C7 C 0.08502(15) 0.2091(3) 0.6828(3) 0.0177(6) Uani 1 1 d . . .
C8 C 0.20482(15) 0.3383(3) 0.6625(3) 0.0176(6) Uani 1 1 d . . .
C9 C -0.22660(16) 0.1483(4) 0.2792(3) 0.0268(7) Uani 1 1 d . . .
H9A H -0.2758 0.1085 0.2448 0.040 Uiso 1 1 calc R . .
H9B H -0.1931 0.1226 0.2142 0.040 Uiso 1 1 calc R . .
H9C H -0.2289 0.2605 0.2892 0.040 Uiso 1 1 calc R . .
C10 C 0.30939(15) 0.3298(3) 0.8496(3) 0.0203(6) Uani 1 1 d . . .
H10A H 0.3115 0.3287 0.9506 0.024 Uiso 1 1 calc R A 1
H10B H 0.3199 0.4362 0.8219 0.024 Uiso 1 1 calc R A 1
C11A C 0.36811(16) 0.2226(3) 0.8108(3) 0.0238(7) Uani 0.680(5) 1 d PD B 1
H11A H 0.3617 0.2132 0.7096 0.029 Uiso 0.680(5) 1 calc PR B 1
H11B H 0.3613 0.1190 0.8490 0.029 Uiso 0.680(5) 1 calc PR B 1
C12A C 0.4460(3) 0.2777(9) 0.8628(7) 0.0229(16) Uani 0.680(5) 1 d PD B 1
H12A H 0.4529 0.2833 0.9642 0.028 Uiso 0.680(5) 1 calc PR B 1
H12B H 0.4520 0.3831 0.8277 0.028 Uiso 0.680(5) 1 calc PR B 1
C13A C 0.5058(3) 0.1741(10) 0.8196(6) 0.0243(16) Uani 0.680(5) 1 d PD B 1
H13A H 0.5044 0.0735 0.8664 0.029 Uiso 0.680(5) 1 calc PR B 1
H13B H 0.4942 0.1552 0.7196 0.029 Uiso 0.680(5) 1 calc PR B 1
C14A C 0.5838(2) 0.2388(6) 0.8514(5) 0.0332(11) Uani 0.680(5) 1 d PD B 1
H14A H 0.6174 0.1685 0.8119 0.040 Uiso 0.680(5) 1 calc PR B 1
H14B H 0.5850 0.3394 0.8046 0.040 Uiso 0.680(5) 1 calc PR B 1
C15A C 0.6128(3) 0.2608(7) 1.0020(6) 0.0409(14) Uani 0.680(5) 1 d PD B 1
H15A H 0.5842 0.3411 1.0397 0.061 Uiso 0.680(5) 1 calc PR B 1
H15B H 0.6646 0.2918 1.0128 0.061 Uiso 0.680(5) 1 calc PR B 1
H15C H 0.6084 0.1639 1.0511 0.061 Uiso 0.680(5) 1 calc PR B 1
C11B C 0.36811(16) 0.2226(3) 0.8108(3) 0.0238(7) Uani 0.320(5) 1 d PD B 2
H11C H 0.3540 0.1145 0.8251 0.029 Uiso 0.320(5) 1 calc PR B 2
H11D H 0.3719 0.2360 0.7124 0.029 Uiso 0.320(5) 1 calc PR B 2
C12B C 0.4417(7) 0.256(2) 0.8962(18) 0.0229(16) Uani 0.320(5) 1 d PD B 2
H12C H 0.4382 0.2397 0.9945 0.028 Uiso 0.320(5) 1 calc PR B 2
H12D H 0.4552 0.3644 0.8837 0.028 Uiso 0.320(5) 1 calc PR B 2
C13B C 0.5011(7) 0.151(2) 0.8554(16) 0.0243(16) Uani 0.320(5) 1 d PD B 2
H13C H 0.4854 0.0429 0.8636 0.029 Uiso 0.320(5) 1 calc PR B 2
H13D H 0.5044 0.1700 0.7575 0.029 Uiso 0.320(5) 1 calc PR B 2
C14B C 0.5767(5) 0.1696(12) 0.9372(11) 0.0332(11) Uani 0.320(5) 1 d PD B 2
H14C H 0.5747 0.1376 1.0330 0.040 Uiso 0.320(5) 1 calc PR B 2
H14D H 0.6105 0.0982 0.8995 0.040 Uiso 0.320(5) 1 calc PR B 2
C15B C 0.6088(7) 0.3285(14) 0.9398(14) 0.0409(14) Uani 0.320(5) 1 d PD B 2
H15D H 0.6049 0.3679 0.8458 0.061 Uiso 0.320(5) 1 calc PR B 2
H15E H 0.6606 0.3250 0.9815 0.061 Uiso 0.320(5) 1 calc PR B 2
H15F H 0.5817 0.3966 0.9937 0.061 Uiso 0.320(5) 1 calc PR B 2
N1 N 0.13237(12) 0.2922(3) 0.6153(2) 0.0175(5) Uani 1 1 d . . .
H1 H 0.1147 0.3202 0.5309 0.021 Uiso 1 1 calc R . .
N2 N 0.23539(12) 0.2866(3) 0.7849(2) 0.0187(5) Uani 1 1 d . B .
H2A H 0.2098 0.2234 0.8292 0.022 Uiso 1 1 calc R . .
O1 O 0.10497(11) 0.1553(2) 0.79881(19) 0.0207(5) Uani 1 1 d . . .
O2 O -0.20006(11) 0.0797(2) 0.4108(2) 0.0253(5) Uani 1 1 d . . .
S1 S 0.24572(4) 0.45572(8) 0.56227(7) 0.0212(2) Uani 1 1 d . . .

loop_
_atom_site_aniso_label
_atom_site_aniso_U_11
_atom_site_aniso_U_22
_atom_site_aniso_U_33
_atom_site_aniso_U_23
_atom_site_aniso_U_13
_atom_site_aniso_U_12
C1 0.0152(14) 0.0224(15) 0.0193(14) -0.0052(12) 0.0012(12) 0.0006(11)
C2 0.0223(15) 0.0221(15) 0.0189(14) -0.0034(12) 0.0060(13) -0.0054(12)
C3 0.0237(15) 0.0192(15) 0.0137(13) -0.0012(11) 0.0022(12) -0.0011(12)
C4 0.0180(14) 0.0180(15) 0.0153(14) -0.0048(11) 0.0023(12) 0.0015(11)
C5 0.0192(14) 0.0204(15) 0.0216(15) 0.0014(12) 0.0041(13) 0.0008(12)
C6 0.0200(14) 0.0209(15) 0.0172(14) 0.0025(11) 0.0018(12) 0.0016(12)
C7 0.0193(14) 0.0177(14) 0.0164(14) -0.0034(11) 0.0039(12) 0.0005(12)
C8 0.0186(14) 0.0159(14) 0.0184(14) -0.0033(11) 0.0034(12) 0.0004(11)
C9 0.0240(16) 0.0277(17) 0.0255(16) -0.0015(13) -0.0068(14) -0.0023(13)
C10 0.0176(14) 0.0240(15) 0.0186(14) 0.0001(12) -0.0002(12) -0.0023(12)
C11A 0.0200(15) 0.0281(16) 0.0229(15) -0.0014(13) 0.0022(13) 0.0011(13)
C12A 0.0208(18) 0.031(3) 0.017(4) 0.004(3) 0.001(2) 0.0003(17)
C13A 0.0218(19) 0.033(3) 0.018(4) 0.006(3) 0.004(2) 0.0044(17)
C14A 0.022(2) 0.042(3) 0.035(3) 0.005(2) 0.003(2) 0.009(2)
C15A 0.023(2) 0.051(4) 0.045(4) -0.012(3) -0.005(3) 0.000(3)
C11B 0.0200(15) 0.0281(16) 0.0229(15) -0.0014(13) 0.0022(13) 0.0011(13)
C12B 0.0208(18) 0.031(3) 0.017(4) 0.004(3) 0.001(2) 0.0003(17)
C13B 0.0218(19) 0.033(3) 0.018(4) 0.006(3) 0.004(2) 0.0044(17)
C14B 0.022(2) 0.042(3) 0.035(3) 0.005(2) 0.003(2) 0.009(2)
C15B 0.023(2) 0.051(4) 0.045(4) -0.012(3) -0.005(3) 0.000(3)
N1 0.0157(12) 0.0220(12) 0.0144(11) 0.0000(9) 0.0010(10) -0.0014(10)
N2 0.0174(12) 0.0233(13) 0.0156(12) -0.0023(10) 0.0032(10) -0.0037(10)
O1 0.0203(10) 0.0258(11) 0.0154(10) 0.0008(8) 0.0005(9) -0.0009(8)
O2 0.0189(11) 0.0296(12) 0.0250(11) 0.0009(9) -0.0044(9) -0.0050(9)
S1 0.0209(4) 0.0247(4) 0.0182(4) 0.0004(3) 0.0033(3) -0.0037(3)

loop_
_atom_type_symbol
_atom_type_description
_atom_type_scat_dispersion_real
_atom_type_scat_dispersion_imag
_atom_type_scat_source
C C 0.0033 0.0016 'International Tables Vol C Tables 4.2.6.8 and 6.1.1.4'
H H 0.0000 0.0000 'International Tables Vol C Tables 4.2.6.8 and 6.1.1.4'
N N 0.0061 0.0033 'International Tables Vol C Tables 4.2.6.8 and 6.1.1.4'
O O 0.0106 0.0060 'International Tables Vol C Tables 4.2.6.8 and 6.1.1.4'
S S 0.1246 0.1234 'International Tables Vol C Tables 4.2.6.8 and 6.1.1.4'

loop_
_geom_angle_atom_site_label_1
_geom_angle_atom_site_label_2
_geom_angle_atom_site_label_3
_geom_angle
O2 C1 C6 124.5(2)
O2 C1 C2 115.3(2)
C6 C1 C2 120.2(2)
C3 C2 C1 120.1(3)
C3 C2 H2 120.0
C1 C2 H2 120.0
C2 C3 C4 120.7(3)
C2 C3 H3 119.6
C4 C3 H3 119.6
C5 C4 C3 118.5(2)
C5 C4 C7 123.6(3)
C3 C4 C7 117.9(2)
C6 C5 C4 121.0(3)
C6 C5 H5 119.5
C4 C5 H5 119.5
C1 C6 C5 119.4(3)
C1 C6 H6 120.3
C5 C6 H6 120.3
O1 C7 N1 121.6(2)
O1 C7 C4 121.8(3)
N1 C7 C4 116.7(2)
N2 C8 N1 117.0(2)
N2 C8 S1 125.1(2)
N1 C8 S1 117.90(19)
O2 C9 H9A 109.5
O2 C9 H9B 109.5
H9A C9 H9B 109.5
O2 C9 H9C 109.5
H9A C9 H9C 109.5
H9B C9 H9C 109.5
N2 C10 C11A 112.6(2)
N2 C10 H10A 109.1
C11A C10 H10A 109.1
N2 C10 H10B 109.1
C11A C10 H10B 109.1
H10A C10 H10B 107.8
C10 C11A C12A 113.1(4)
C10 C11A H11A 109.0
C12A C11A H11A 109.0
C10 C11A H11B 109.0
C12A C11A H11B 109.0
H11A C11A H11B 107.8
C11A C12A C13A 113.6(5)
C11A C12A H12A 108.8
C13A C12A H12A 108.8
C11A C12A H12B 108.8
C13A C12A H12B 108.8
H12A C12A H12B 107.7
C14A C13A C12A 114.8(6)
C14A C13A H13A 108.6
C12A C13A H13A 108.6
C14A C13A H13B 108.6
C12A C13A H13B 108.6
H13A C13A H13B 107.6
C15A C14A C13A 115.3(5)
C15A C14A H14A 108.4
C13A C14A H14A 108.4
C15A C14A H14B 108.4
C13A C14A H14B 108.4
H14A C14A H14B 107.5
C13B C12B H12C 109.4
C13B C12B H12D 109.4
H12C C12B H12D 108.0
C14B C13B C12B 115.9(12)
C14B C13B H13C 108.3
C12B C13B H13C 108.3
C14B C13B H13D 108.3
C12B C13B H13D 108.3
H13C C13B H13D 107.4
C15B C14B C13B 115.8(10)
C15B C14B H14C 108.3
C13B C14B H14C 108.3
C15B C14B H14D 108.3
C13B C14B H14D 108.3
H14C C14B H14D 107.4
C14B C15B H15D 109.5
C14B C15B H15E 109.5
H15D C15B H15E 109.5
C14B C15B H15F 109.5
H15D C15B H15F 109.5
H15E C15B H15F 109.5
C7 N1 C8 128.9(2)
C7 N1 H1 115.5
C8 N1 H1 115.5
C8 N2 C10 123.1(2)
C8 N2 H2A 118.4
C10 N2 H2A 118.4
C1 O2 C9 116.7(2)

loop_
_geom_bond_atom_site_label_1
_geom_bond_atom_site_label_2
_geom_bond_distance
C1 O2 1.366(3)
C1 C6 1.387(4)
C1 C2 1.393(4)
C2 C3 1.377(4)
C2 H2 0.9500
C3 C4 1.400(4)
C3 H3 0.9500
C4 C5 1.397(4)
C4 C7 1.478(4)
C5 C6 1.390(4)
C5 H5 0.9500
C6 H6 0.9500
C7 O1 1.237(3)
C7 N1 1.378(4)
C8 N2 1.329(3)
C8 N1 1.401(3)
C8 S1 1.676(3)
C9 O2 1.443(3)
C9 H9A 0.9800
C9 H9B 0.9800
C9 H9C 0.9800
C10 N2 1.461(3)
C10 C11A 1.518(4)
C10 H10A 0.9900
C10 H10B 0.9900
C11A C12A 1.523(7)
C11A H11A 0.9900
C11A H11B 0.9900
C12A C13A 1.531(7)
C12A H12A 0.9900
C12A H12B 0.9900
C13A C14A 1.528(7)
C13A H13A 0.9900
C13A H13B 0.9900
C14A C15A 1.510(7)
C14A H14A 0.9900
C14A H14B 0.9900
C15A H15A 0.9800
C15A H15B 0.9800
C15A H15C 0.9800
C12B C13B 1.520(14)
C12B H12C 0.9900
C12B H12D 0.9900
C13B C14B 1.507(13)
C13B H13C 0.9900
C13B H13D 0.9900
C14B C15B 1.499(13)
C14B H14C 0.9900
C14B H14D 0.9900
C15B H15D 0.9800
C15B H15E 0.9800
C15B H15F 0.9800
N1 H1 0.8800
N2 H2A 0.8800

loop_
_geom_hbond_atom_site_label_D
_geom_hbond_atom_site_label_H
_geom_hbond_atom_site_label_A
_geom_hbond_distance_DH
_geom_hbond_distance_HA
_geom_hbond_distance_DA
_geom_hbond_angle_DHA
_geom_hbond_site_symmetry_A
N1 H1 O1 0.88 2.28 3.116(3) 159.4 4_565
N2 H2A O1 0.88 2.00 2.678(3) 133.4 .
N2 H2A S1 0.88 2.77 3.431(3) 133.1 4_566
